data_7212983
loop_
_publ_author_name
'Kini, Aravinda M.'
'Parakka, James P.'
'Geiser, Urs'
'Wang, Hsien-Hau'
'Rivas, Felix'
'DiNino, Ernest'
'Thomas, Seddon'
'Dudek, James D.'
'Williams, Jack M.'

_publ_section_title
;
 Tetraalkyl- and dialkyl-substituted BEDT-TTF derivatives and their
 cation-radical salts: synthesis, structure, and properties
;
_journal_issue 4
_journal_name_full 'Journal of Materials Chemistry'
_journal_page_first 883
_journal_paper_doi 10.1039/a809132c
_journal_volume 9
_journal_year 1999
_chemical_compound_source 'grown by electrocrystallization'
_chemical_formula_moiety '(C18 H32 S8)2+ (Au Cl4)- (AuCl2)-'
_chemical_formula_sum 'C18 H32 Au2 Cl6 S8'
_chemical_formula_weight 1111.55
_chemical_name_systematic
; 
 Bis(1,2-diethyl-ethylenedithio)tetrathiafulvalenium tetrachloroaurate(III)
 dichloroaurate(I) (1:1:1)
;
_space_group_IT_number 63
_symmetry_cell_setting orthorhombic
_symmetry_space_group_name_Hall '-C 2c 2'
_symmetry_space_group_name_H-M 'C m c m'
_atom_sites_solution_hydrogens geom
_atom_sites_solution_primary direct
_atom_sites_solution_secondary difmap
_audit_creation_method SHELXL
_cell_angle_alpha 90.00
_cell_angle_beta 90.00
_cell_angle_gamma 90.00
_cell_formula_units_Z 4
_cell_length_a 18.619(2)
_cell_length_b 19.864(2)
_cell_length_c 8.4853(8)
_cell_measurement_reflns_used 2621
_cell_measurement_temperature 301(2)
_cell_measurement_theta_max 25.0
_cell_measurement_theta_min 2.0
_cell_volume 3138.3(5)
_computing_cell_refinement 'SAINT (Siemens/Bruker 1994)'
_computing_data_collection 'SMART (Siemens/Bruker 1994)'
_computing_data_reduction 'SAINT (Siemens/Bruker 1994)'
_computing_molecular_graphics 'SHELXTL 5.04 (Sheldrick, 1994)'
_computing_publication_material 'SHELXTL 5.04 (Sheldrick, 1994)'
_computing_structure_refinement 'SHELXTL 5.04 (Sheldrick, 1994)'
_computing_structure_solution 'SHELXTL 5.04 (Sheldrick, 1994)'
_diffrn_ambient_temperature 301(2)
_diffrn_measurement_device 'Siemens SMART diffractometer'
_diffrn_measurement_method 'area detector \w scans'
_diffrn_radiation_monochromator graphite
_diffrn_radiation_source 'fine-focus sealed tube'
_diffrn_radiation_type MoK\a
_diffrn_radiation_wavelength 0.71073
_diffrn_reflns_av_R_equivalents 0.0778
_diffrn_reflns_av_sigmaI/netI 0.0492
_diffrn_reflns_limit_h_max 23
_diffrn_reflns_limit_h_min -24
_diffrn_reflns_limit_k_max 26
_diffrn_reflns_limit_k_min -19
_diffrn_reflns_limit_l_max 11
_diffrn_reflns_limit_l_min -9
_diffrn_reflns_number 7582
_diffrn_reflns_theta_max 24.99
_diffrn_reflns_theta_min 1.50
_diffrn_standards_decay_% 0.0
_exptl_absorpt_coefficient_mu 10.394
_exptl_absorpt_correction_T_max 0.6661
_exptl_absorpt_correction_T_min 0.3887
_exptl_absorpt_correction_type integration
_exptl_crystal_colour black
_exptl_crystal_density_diffrn 2.353
_exptl_crystal_description rod
_exptl_crystal_F_000 2112
_exptl_crystal_size_max 0.04
_exptl_crystal_size_mid 0.06
_exptl_crystal_size_min 0.16
_refine_diff_density_max 0.874
_refine_diff_density_min -0.767
_refine_diff_density_rms 0.157
_refine_ls_extinction_method none
_refine_ls_goodness_of_fit_all 1.155
_refine_ls_goodness_of_fit_obs 1.201
_refine_ls_hydrogen_treatment omitted
_refine_ls_matrix_type full
_refine_ls_number_parameters 83
_refine_ls_number_reflns 1530
_refine_ls_number_restraints 0
_refine_ls_restrained_S_all 1.155
_refine_ls_restrained_S_obs 1.201
_refine_ls_R_factor_all 0.0844
_refine_ls_R_factor_obs 0.0590
_refine_ls_shift/esd_mean 0.001
_refine_ls_shift/su_max 0.009
_refine_ls_structure_factor_coef Fsqd
_refine_ls_weighting_details 'w=1/[\s^2^(Fo^2^)+(0.0375P)^2^+51.5603P] where P=(Fo^2^+2Fc^2^)/3'
_refine_ls_weighting_scheme calc
_refine_ls_wR_factor_all 0.1232
_refine_ls_wR_factor_obs 0.1131
_reflns_number_observed 1206
_reflns_number_total 1530
_reflns_observed_criterion >2sigma(I)
_cod_data_source_file 809132csup1.cif
_cod_data_source_block teetaucl
_cod_depositor_comments
;
The following automatic conversions were performed:

'_refine_ls_weighting_scheme' value 'calc
w=1/[\s^2^(Fo^2^)+(0.0375P)^2^+51.5603P] where P=(Fo^2^+2Fc^2^)/3'
was changed to 'calc'. New tag '_refine_ls_weighting_details' was
created. The value of the new tag was set to
'w=1/[\s^2^(Fo^2^)+(0.0375P)^2^+51.5603P] where P=(Fo^2^+2Fc^2^)/3'.

Automatic conversion script
Id: cif_fix_values 3143 2015-03-26 13:38:13Z robertas 
;
_cod_database_code 7212983

loop_
_symmetry_equiv_pos_as_xyz
'x, y, z'
'-x, -y, z+1/2'
'x, -y, z+1/2'
'-x, y, z'
'x+1/2, y+1/2, z'
'-x+1/2, -y+1/2, z+1/2'
'x+1/2, -y+1/2, z+1/2'
'-x+1/2, y+1/2, z'
'-x, -y, -z'
'x, y, -z-1/2'
'-x, y, -z-1/2'
'x, -y, -z'
'-x+1/2, -y+1/2, -z'
'x+1/2, y+1/2, -z-1/2'
'-x+1/2, y+1/2, -z-1/2'
'x+1/2, -y+1/2, -z'

loop_
_atom_site_aniso_label
_atom_site_aniso_U_11
_atom_site_aniso_U_22
_atom_site_aniso_U_33
_atom_site_aniso_U_23
_atom_site_aniso_U_13
_atom_site_aniso_U_12
S1 0.0326(13) 0.083(2) 0.064(2) -0.007(2) 0.0010(13) -0.0038(14)
S2 0.037(2) 0.139(4) 0.076(3) -0.014(2) 0.010(2) -0.010(2)
C1 0.030(7) 0.037(8) 0.062(10) 0.000 0.000 -0.014(6)
C2 0.033(5) 0.062(7) 0.067(7) -0.001(6) 0.002(5) -0.003(5)
Au1 0.0355(5) 0.0503(6) 0.0626(6) 0.000 0.000 0.000
Cl1 0.055(3) 0.384(14) 0.063(4) -0.001(6) 0.000 0.000
Cl2 0.036(2) 0.110(4) 0.084(3) 0.000 0.000 -0.008(2)
Au2 0.0752(7) 0.0515(6) 0.0803(9) 0.000 0.000 0.000
Cl3 0.076(3) 0.068(3) 0.097(4) 0.000 0.000 -0.014(3)

loop_
_atom_site_label
_atom_site_type_symbol
_atom_site_fract_x
_atom_site_fract_y
_atom_site_fract_z
_atom_site_U_iso_or_equiv
_atom_site_thermal_displace_type
_atom_site_occupancy
_atom_site_calc_flag
_atom_site_refinement_flags
S1 S 0.41351(14) 0.1305(2) 0.4181(4) 0.0596(8) Uani 1 d .
S2 S 0.2576(2) 0.1198(2) 0.4566(5) 0.0838(12) Uani 1 d .
C1 C 0.4614(7) 0.1324(7) 0.2500 0.043(4) Uani 1 d S
C2 C 0.3303(5) 0.1249(5) 0.3288(15) 0.054(3) Uani 1 d .
C3 C 0.1830(13) 0.1069(13) 0.3186(29) 0.067(7) Uiso 0.50 d P
C4 C 0.1863(13) 0.1492(12) 0.1761(29) 0.060(6) Uiso 0.50 d P
C5 C 0.1722(12) 0.0309(10) 0.2869(34) 0.069(7) Uiso 0.50 d P
C6 C 0.0990(14) 0.0161(13) 0.2119(43) 0.094(10) Uiso 0.50 d P
C7 C 0.1952(13) 0.2249(12) 0.1859(28) 0.066(7) Uiso 0.50 d P
C8 C 0.1394(14) 0.2628(13) 0.2500 0.106(8) Uiso 1 d S
Au1 Au 0.5000 0.32163(4) 0.2500 0.0494(3) Uani 1 d S
Cl1 Cl 0.5000 0.3222(5) -0.0137(8) 0.168(4) Uani 1 d S
Cl2 Cl 0.3778(2) 0.3193(3) 0.2500 0.0768(14) Uani 1 d S
Au2 Au 0.5000 -0.04099(5) 0.2500 0.0690(4) Uani 1 d S
Cl3 Cl 0.6214(3) -0.0415(2) 0.2500 0.0805(15) Uani 1 d S

loop_
_atom_type_symbol
_atom_type_description
_atom_type_scat_dispersion_real
_atom_type_scat_dispersion_imag
_atom_type_scat_source
C C 0.0033 0.0016 'International Tables Vol C Tables 4.2.6.8 and 6.1.1.4'
H H 0.0000 0.0000 'International Tables Vol C Tables 4.2.6.8 and 6.1.1.4'
S S 0.1246 0.1234 'International Tables Vol C Tables 4.2.6.8 and 6.1.1.4'
Cl Cl 0.1484 0.1585 'International Tables Vol C Tables 4.2.6.8 and 6.1.1.4'
Au Au -2.0133 8.8022 'International Tables Vol C Tables 4.2.6.8 and 6.1.1.4'

loop_
_geom_angle_atom_site_label_1
_geom_angle_atom_site_label_2
_geom_angle_atom_site_label_3
_geom_angle
_geom_angle_site_symmetry_1
_geom_angle_site_symmetry_3
C1 S1 C2 96.0(6) . .
C2 S2 C4 99.3(9) . 10_556
C2 S2 C3 101.5(9) . .
C1 C1 S1 122.0(4) 11_656 .
S1 C1 S1 116.0(8) 10_556 .
C2 C2 S1 116.0(4) 10_556 .
C2 C2 S2 128.6(4) 10_556 .
S1 C2 S2 115.4(7) . .
C4 C3 C5 114.8(20) . .
C4 C3 S2 114.4(18) . .
C5 C3 S2 110.2(17) . .
C7 C4 C3 121.7(20) . .
C7 C4 S2 105.8(17) . 10_556
C3 C4 S2 110.6(17) . 10_556
C3 C5 C6 112.0(20) . .
C8 C7 C4 118.4(21) . .
Cl1 Au1 Cl1 179.4(6) . 10_556
Cl1 Au1 Cl2 90.006(6) . .
Cl1 Au1 Cl2 90.006(5) . 11_656
Cl2 Au1 Cl2 177.7(3) . 11_656
Cl3 Au2 Cl3 179.4(2) 11_656 .

loop_
_geom_bond_atom_site_label_1
_geom_bond_atom_site_label_2
_geom_bond_distance
_geom_bond_site_symmetry_2
S1 C1 1.682(8) .
S1 C2 1.729(11) .
S2 C2 1.737(11) .
S2 C4 1.84(2) 10_556
S2 C3 1.83(2) .
C1 C1 1.44(3) 11_656
C2 C2 1.34(2) 10_556
C3 C4 1.47(3) .
C3 C5 1.55(3) .
C4 C7 1.51(3) .
C5 C6 1.53(3) .
C7 C8 1.39(3) .
Au1 Cl1 2.238(6) .
Au1 Cl2 2.276(4) .
Au2 Cl3 2.260(5) 11_656
